data_2108333
loop_
_publ_author_name
'Danisi, Rosa Micaela'
'Armbruster, Thomas'

_publ_section_title
;
 Dehydration of microporous vanadosilicates: the case of VSH-13Na
;
_journal_coeditor_code LO5030SUP1
_journal_issue 6
_journal_name_full 'Acta Crystallographica Section B'
_journal_page_first 483
_journal_page_last 491
_journal_paper_doi 10.1107/S2052520618011423
_journal_volume 74
_journal_year 2018
_chemical_formula_sum 'H0 Na2 O14 Si4 V'
_chemical_formula_weight 433.28
_space_group_crystal_system monoclinic
_space_group_IT_number 4
_space_group_name_Hall 'P 2yb'
_space_group_name_H-M_alt 'P 1 21 1'
_symmetry_space_group_name_Hall 'P 2yb'
_symmetry_space_group_name_H-M 'P 1 21 1'
_audit_creation_method SHELXL-2018/3
_cell_angle_alpha 90
_cell_angle_beta 90.056(7)
_cell_angle_gamma 90
_cell_formula_units_Z 4
_cell_length_a 14.364(4)
_cell_length_b 9.134(3)
_cell_length_c 10.373(3)
_cell_measurement_reflns_used 5566
_cell_measurement_temperature 304(2)
_cell_measurement_theta_max 21.03
_cell_measurement_theta_min 1.6
_cell_volume 1360.9(7)
_computing_structure_refinement 'SHELXL-2018/3 (Sheldrick, 2018)'
_diffrn_ambient_temperature 304(2)
_diffrn_measured_fraction_theta_full 0.980
_diffrn_measured_fraction_theta_max 0.980
_diffrn_measurement_device_type 'Bruker D8 Venture'
_diffrn_radiation_type MoK\a
_diffrn_radiation_wavelength 0.71073
_diffrn_reflns_av_R_equivalents 0.0477
_diffrn_reflns_av_unetI/netI 0.0579
_diffrn_reflns_Laue_measured_fraction_full 0.980
_diffrn_reflns_Laue_measured_fraction_max 0.980
_diffrn_reflns_limit_h_max 14
_diffrn_reflns_limit_h_min -14
_diffrn_reflns_limit_k_max 9
_diffrn_reflns_limit_k_min -7
_diffrn_reflns_limit_l_max 10
_diffrn_reflns_limit_l_min -10
_diffrn_reflns_number 5566
_diffrn_reflns_point_group_measured_fraction_full 0.680
_diffrn_reflns_point_group_measured_fraction_max 0.680
_diffrn_reflns_theta_full 21.033
_diffrn_reflns_theta_max 21.033
_diffrn_reflns_theta_min 2.230
_exptl_absorpt_coefficient_mu 1.213
_exptl_absorpt_correction_type multi-scan
_exptl_absorpt_process_details '(SADABS; Bruker, 2003)'
_exptl_crystal_colour blue
_exptl_crystal_density_diffrn 2.115
_exptl_crystal_density_method 'not measured'
_exptl_crystal_description prismatic
_exptl_crystal_F_000 852
_exptl_crystal_size_max 0.10
_exptl_crystal_size_mid 0.05
_exptl_crystal_size_min 0.03
_exptl_transmission_factor_max 0.7452
_exptl_transmission_factor_min 0.5870
_refine_diff_density_max 1.338
_refine_diff_density_min -0.982
_refine_diff_density_rms 0.230
_refine_ls_abs_structure_details
;
 Twinning involves inversion, so Flack parameter cannot be determined
;
_refine_ls_extinction_coef 0.029(5)
_refine_ls_extinction_expression Fc^*^=kFc[1+0.001xFc^2^\l^3^/sin(2\q)]^-1/4^
_refine_ls_extinction_method 'SHELXL-2018/3 (Sheldrick 2018)'
_refine_ls_goodness_of_fit_ref 1.046
_refine_ls_hydrogen_treatment undef
_refine_ls_matrix_type full
_refine_ls_number_parameters 159
_refine_ls_number_reflns 1997
_refine_ls_number_restraints 81
_refine_ls_restrained_S_all 1.056
_refine_ls_R_factor_all 0.1093
_refine_ls_R_factor_gt 0.0935
_refine_ls_shift/su_max 0.088
_refine_ls_shift/su_mean 0.019
_refine_ls_structure_factor_coef Fsqd
_refine_ls_weighting_details 'w=1/[\s^2^(Fo^2^)+(0.1458P)^2^+32.8662P] where P=(Fo^2^+2Fc^2^)/3'
_refine_ls_weighting_scheme calc
_refine_ls_wR_factor_gt 0.2457
_refine_ls_wR_factor_ref 0.2629
_reflns_Friedel_coverage 0.284
_reflns_Friedel_fraction_full 0.328
_reflns_Friedel_fraction_max 0.328
_reflns_number_gt 1679
_reflns_number_total 1997
_reflns_threshold_expression 'I > 2\s(I)'
_cod_data_source_file lo5030sup1.cif
_cod_data_source_block II
_cod_database_code 2108333
_shelx_shelxl_version_number 2018/3
_shelx_space_group_comment
;
The symmetry employed for this shelxl refinement is uniquely defined
by the following loop, which should always be used as a source of
symmetry information in preference to the above space-group names.
They are only intended as comments.
;

loop_
_space_group_symop_operation_xyz
'x, y, z'
'-x, y+1/2, -z'

loop_
_atom_site_label
_atom_site_type_symbol
_atom_site_fract_x
_atom_site_fract_y
_atom_site_fract_z
_atom_site_U_iso_or_equiv
_atom_site_adp_type
_atom_site_occupancy
_atom_site_site_symmetry_order
_atom_site_calc_flag
_atom_site_refinement_flags_posn
_atom_site_refinement_flags_occupancy
V1 V 0.0017(6) 0.7444(7) 0.0283(6) 0.0206(12) Uiso 1 1 d . .
V2 V 0.5004(8) 0.1211(12) 0.4615(9) 0.0206(12) Uiso 0.622 1 d . P
V2A V 0.4953(14) 0.2346(19) 0.5195(13) 0.0206(12) Uiso 0.378 1 d . P
Si1 Si 0.2082(8) 0.6186(13) 0.1202(11) 0.0237(10) Uiso 1 1 d D .
Si2 Si 0.1974(8) 0.7789(14) -0.1248(11) 0.0237(10) Uiso 1 1 d D .
Si3 Si 0.1950(8) 0.1191(13) 0.8536(11) 0.0237(10) Uiso 1 1 d D .
Si4 Si 0.2048(8) 0.2810(13) 1.0963(12) 0.0237(10) Uiso 1 1 d D .
Si5 Si 0.2931(8) 0.1011(13) 0.6009(12) 0.0237(10) Uiso 1 1 d D .
Si6 Si 0.3049(8) 0.2589(13) 0.3520(11) 0.0237(10) Uiso 1 1 d D .
Si7 Si 0.2988(8) 0.7581(13) 0.6155(11) 0.0237(10) Uiso 1 1 d D .
Si8 Si 0.3080(8) 0.6002(13) 0.3711(11) 0.0237(10) Uiso 1 1 d D .
Na11 Na 0.0122(14) 0.4463(15) 0.2055(15) 0.036(2) Uiso 1 1 d . .
Na12 Na 0.4934(15) 0.9255(15) 0.7259(15) 0.036(2) Uiso 1 1 d . .
Na21 Na -0.0054(15) 0.5880(19) -0.2583(19) 0.050(4) Uiso 1 1 d . .
Na22 Na 0.479(2) 0.312(3) 0.774(3) 0.050(4) Uiso 0.622 1 d . P
Na2A Na 0.511(4) 0.281(5) 0.731(5) 0.050(4) Uiso 0.378 1 d . P
O11 O 0.0953(13) 0.251(3) 1.103(2) 0.0264(17) Uiso 1 1 d D .
O12 O 0.0875(13) 0.146(3) 0.860(2) 0.0264(17) Uiso 1 1 d D .
O13 O 0.4008(13) 0.129(3) 0.614(2) 0.0264(17) Uiso 1 1 d D .
O14 O 0.4142(13) 0.237(3) 0.355(2) 0.0264(17) Uiso 1 1 d D .
O15 O 0.4155(13) 0.612(3) 0.382(2) 0.0264(17) Uiso 1 1 d D .
O16 O 0.4097(12) 0.738(3) 0.622(2) 0.0264(17) Uiso 1 1 d D .
O17 O 0.0864(13) 0.745(3) -0.128(2) 0.0264(17) Uiso 1 1 d D .
O18 O 0.1021(13) 0.644(3) 0.139(2) 0.0264(17) Uiso 1 1 d D .
O21 O 0.2695(16) -0.0685(16) 0.600(2) 0.028(2) Uiso 1 1 d D .
O22 O 0.2205(16) -0.0461(17) 0.871(2) 0.028(2) Uiso 1 1 d D .
O23 O 0.2318(16) 0.4521(16) 1.093(2) 0.028(2) Uiso 1 1 d D .
O24 O 0.2749(16) 0.4313(16) 0.375(2) 0.028(2) Uiso 1 1 d D .
O31 O 0.2374(14) 0.172(3) 0.7208(17) 0.034(3) Uiso 1 1 d D .
O32 O 0.2590(13) 0.205(3) 0.2177(17) 0.034(3) Uiso 1 1 d D .
O33 O 0.2492(13) 0.698(2) -0.2500(16) 0.034(3) Uiso 1 1 d D .
O34 O 0.2672(13) 0.672(2) 0.2456(17) 0.034(3) Uiso 1 1 d D .
O41 O 0.2559(14) 0.673(2) 0.4915(16) 0.026(2) Uiso 1 1 d D .
O42 O 0.2484(14) 0.716(2) 0.0076(16) 0.026(2) Uiso 1 1 d D .
O43 O 0.2464(14) 0.206(2) 0.9647(18) 0.026(2) Uiso 1 1 d D .
O44 O 0.2539(14) 0.169(2) 0.4703(18) 0.026(2) Uiso 1 1 d D .
OV1 O 0.009(2) 0.905(3) 0.088(2) 0.026(7) Uiso 1 1 d . .
OV2 O 0.502(3) 0.440(3) 0.571(3) 0.050(10) Uiso 1 1 d . .
OW1 O 0.036(3) 0.294(5) 0.412(5) 0.118(18) Uiso 1 1 d . .
OW2 O 0.493(3) 1.049(4) 0.915(3) 0.064(10) Uiso 1 1 d . .
OW3 O -0.112(4) 0.396(7) -0.359(6) 0.13(2) Uiso 1 1 d . .
OW4 O 0.392(3) 0.424(5) 0.873(4) 0.072(13) Uiso 1 1 d . .
OW5 O 0.124(3) 0.440(5) -0.360(4) 0.067(14) Uiso 1 1 d . .
OW6 O 0.611(3) 0.445(4) 0.864(4) 0.051(12) Uiso 1 1 d . .

loop_
_atom_type_symbol
_atom_type_description
_atom_type_scat_dispersion_real
_atom_type_scat_dispersion_imag
_atom_type_scat_source
H H 0.0000 0.0000 'International Tables Vol C Tables 4.2.6.8 and 6.1.1.4'
Na Na 0.0362 0.0249 'International Tables Vol C Tables 4.2.6.8 and 6.1.1.4'
O O 0.0106 0.0060 'International Tables Vol C Tables 4.2.6.8 and 6.1.1.4'
Si Si 0.0817 0.0704 'International Tables Vol C Tables 4.2.6.8 and 6.1.1.4'
V V 0.3005 0.5294 'International Tables Vol C Tables 4.2.6.8 and 6.1.1.4'

loop_
_geom_angle_atom_site_label_1
_geom_angle_atom_site_label_2
_geom_angle_atom_site_label_3
_geom_angle
_geom_angle_site_symmetry_1
_geom_angle_site_symmetry_3
OV1 V1 O12 103.8(13) . 2_556
OV1 V1 O11 106.8(14) . 2_556
O12 V1 O11 87.8(10) 2_556 2_556
OV1 V1 O17 105.6(13) . .
O12 V1 O17 150.6(10) 2_556 .
O11 V1 O17 82.6(8) 2_556 .
OV1 V1 O18 98.5(13) . .
O12 V1 O18 85.5(8) 2_556 .
O11 V1 O18 154.7(10) 2_556 .
O17 V1 O18 91.5(9) . .
OV1 V1 Na11 75.9(10) . 2
O12 V1 Na11 135.1(8) 2_556 2
O11 V1 Na11 51.6(8) 2_556 2
O17 V1 Na11 53.4(8) . 2
O18 V1 Na11 139.3(8) . 2
OV1 V1 Na11 122.9(10) . .
O12 V1 Na11 46.8(8) 2_556 .
O11 V1 Na11 116.7(9) 2_556 .
O17 V1 Na11 114.8(8) . .
O18 V1 Na11 44.5(7) . .
Na11 V1 Na11 161.3(4) 2 .
OV1 V1 Na21 138.5(10) . .
O12 V1 Na21 108.4(8) 2_556 .
O11 V1 Na21 50.3(7) 2_556 .
O17 V1 Na21 45.5(7) . .
O18 V1 Na21 109.4(8) . .
Na11 V1 Na21 62.9(5) 2 .
Na11 V1 Na21 98.4(4) . .
V2A V2 OV2 160.9(16) . 2_646
V2A V2 O16 77.6(13) . 2_646
OV2 V2 O16 118.2(15) 2_646 2_646
V2A V2 O14 77.0(12) . .
OV2 V2 O14 114.0(16) 2_646 .
O16 V2 O14 82.3(9) 2_646 .
V2A V2 O15 70.7(12) . 2_646
OV2 V2 O15 97.5(15) 2_646 2_646
O16 V2 O15 89.1(10) 2_646 2_646
O14 V2 O15 147.7(11) . 2_646
V2A V2 O13 63.7(12) . .
OV2 V2 O13 99.8(14) 2_646 .
O16 V2 O13 141.3(11) 2_646 .
O14 V2 O13 88.6(10) . .
O15 V2 O13 78.8(8) 2_646 .
V2A V2 Na2A 33.0(12) . .
OV2 V2 Na2A 129.0(15) 2_646 .
O16 V2 Na2A 96.7(12) 2_646 .
O14 V2 Na2A 106.0(13) . .
O15 V2 Na2A 44.0(12) 2_646 .
O13 V2 Na2A 50.0(12) . .
V2A V2 Na12 92.9(9) . 1_545
OV2 V2 Na12 68.4(11) 2_646 1_545
O16 V2 Na12 135.7(9) 2_646 1_545
O14 V2 Na12 138.1(8) . 1_545
O15 V2 Na12 47.6(8) 2_646 1_545
O13 V2 Na12 51.5(7) . 1_545
Na2A V2 Na12 60.7(9) . 1_545
V2A V2 Na12 65.2(9) . 2_646
OV2 V2 Na12 133.6(12) 2_646 2_646
O16 V2 Na12 41.8(8) 2_646 2_646
O14 V2 Na12 41.7(8) . 2_646
O15 V2 Na12 118.4(9) 2_646 2_646
O13 V2 Na12 114.5(8) . 2_646
Na2A V2 Na12 97.4(9) . 2_646
Na12 V2 Na12 158.1(5) 1_545 2_646
V2A V2 Na22 31.5(9) . .
OV2 V2 Na22 129.5(13) 2_646 .
O16 V2 Na22 101.2(9) 2_646 .
O14 V2 Na22 100.6(10) . .
O15 V2 Na22 50.6(9) 2_646 .
O13 V2 Na22 43.7(8) . .
Na2A V2 Na22 7.5(12) . .
Na12 V2 Na22 61.4(6) 1_545 .
Na12 V2 Na22 96.7(6) 2_646 .
V2 V2A O13 82.4(13) . .
V2 V2A O15 74.4(13) . 2_646
O13 V2A O15 84.9(10) . 2_646
V2 V2A OV2 164.5(17) . .
O13 V2A OV2 111.8(15) . .
O15 V2A OV2 111.8(16) 2_646 .
V2 V2A O16 66.7(12) . 2_646
O13 V2A O16 149.1(13) . 2_646
O15 V2A O16 87.0(12) 2_646 2_646
OV2 V2A O16 98.9(15) . 2_646
V2 V2A O14 68.4(11) . .
O13 V2A O14 91.7(12) . .
O15 V2A O14 142.8(13) 2_646 .
OV2 V2A O14 103.9(16) . .
O16 V2A O14 77.2(9) 2_646 .
V2 V2A Na2A 130.1(18) . .
O13 V2A Na2A 70.4(17) . .
O15 V2A Na2A 62.6(17) 2_646 .
OV2 V2A Na2A 63.2(16) . .
O16 V2A Na2A 130(2) 2_646 .
O14 V2A Na2A 149(2) . .
V2 V2A Na22 135.3(13) . .
O13 V2A Na22 65.1(11) . .
O15 V2A Na22 72.9(11) 2_646 .
OV2 V2A Na22 59.5(12) . .
O16 V2A Na22 139.4(13) 2_646 .
O14 V2A Na22 138.0(13) . .
Na2A V2A Na22 11.3(17) . .
V2 V2A Na12 94.1(9) . 2_646
O13 V2A Na12 137.5(11) . 2_646
O15 V2A Na12 135.1(11) 2_646 2_646
OV2 V2A Na12 71.4(11) . 2_646
O16 V2A Na12 49.6(9) 2_646 2_646
O14 V2A Na12 48.9(8) . 2_646
Na2A V2A Na12 134.0(15) . 2_646
Na22 V2A Na12 130.6(9) . 2_646
V2 V2A Na12 67.4(9) . 1_545
O13 V2A Na12 44.8(8) . 1_545
O15 V2A Na12 40.9(8) 2_646 1_545
OV2 V2A Na12 126.9(11) . 1_545
O16 V2A Na12 117.4(10) 2_646 1_545
O14 V2A Na12 120.3(11) . 1_545
Na2A V2A Na12 63.8(13) . 1_545
Na22 V2A Na12 67.9(8) . 1_545
Na12 V2A Na12 161.4(6) 2_646 1_545
O18 Si1 O42 111.7(12) . .
O18 Si1 O23 112.1(11) . 1_554
O42 Si1 O23 109.4(11) . 1_554
O18 Si1 O34 111.3(11) . .
O42 Si1 O34 103.4(10) . .
O23 Si1 O34 108.5(11) 1_554 .
O18 Si1 Na11 37.9(10) . .
O42 Si1 Na11 140.3(9) . .
O23 Si1 Na11 77.0(9) 1_554 .
O34 Si1 Na11 111.6(9) . .
O22 Si2 O17 112.8(11) 1_564 .
O22 Si2 O33 108.9(11) 1_564 .
O17 Si2 O33 109.8(11) . .
O22 Si2 O42 105.7(11) 1_564 .
O17 Si2 O42 112.3(11) . .
O33 Si2 O42 107.1(10) . .
O22 Si2 Na11 74.9(9) 1_564 2
O17 Si2 Na11 39.8(10) . 2
O33 Si2 Na11 113.2(9) . 2
O42 Si2 Na11 137.1(9) . 2
O22 Si3 O31 107.9(11) . .
O22 Si3 O12 112.1(11) . .
O31 Si3 O12 111.7(12) . .
O22 Si3 O43 106.9(11) . .
O31 Si3 O43 107.5(11) . .
O12 Si3 O43 110.5(11) . .
O22 Si3 Na11 77.3(9) . 2_546
O31 Si3 Na11 108.7(9) . 2_546
O12 Si3 Na11 38.9(10) . 2_546
O43 Si3 Na11 140.1(9) . 2_546
O11 Si4 O23 113.7(11) . .
O11 Si4 O32 111.2(11) . 1_556
O23 Si4 O32 108.1(11) . 1_556
O11 Si4 O43 109.1(11) . .
O23 Si4 O43 107.4(11) . .
O32 Si4 O43 107.0(10) 1_556 .
O11 Si4 Na11 41.3(10) . 1_556
O23 Si4 Na11 76.6(9) . 1_556
O32 Si4 Na11 108.8(9) 1_556 1_556
O43 Si4 Na11 140.4(10) . 1_556
O13 Si5 O21 111.8(12) . .
O13 Si5 O44 110.9(12) . .
O21 Si5 O44 107.4(11) . .
O13 Si5 O31 110.8(12) . .
O21 Si5 O31 107.0(11) . .
O44 Si5 O31 108.9(11) . .
O13 Si5 Na12 40.9(10) . 1_545
O21 Si5 Na12 74.6(9) . 1_545
O44 Si5 Na12 140.8(9) . 1_545
O31 Si5 Na12 107.6(9) . 1_545
O14 Si6 O32 112.7(11) . .
O14 Si6 O44 111.3(11) . .
O32 Si6 O44 108.1(11) . .
O14 Si6 O24 111.9(11) . .
O32 Si6 O24 107.8(11) . .
O44 Si6 O24 104.6(10) . .
O14 Si6 Na12 37.7(10) . 2_646
O32 Si6 Na12 106.2(9) . 2_646
O44 Si6 Na12 141.7(9) . 2_646
O24 Si6 Na12 80.1(9) . 2_646
O16 Si7 O21 111.6(11) . 1_565
O16 Si7 O41 110.9(11) . .
O21 Si7 O41 106.6(10) 1_565 .
O16 Si7 O33 110.6(11) . 1_556
O21 Si7 O33 107.0(10) 1_565 1_556
O41 Si7 O33 110.1(10) . 1_556
O16 Si7 Na12 38.5(10) . .
O21 Si7 Na12 79.1(9) 1_565 .
O41 Si7 Na12 142.8(9) . .
O33 Si7 Na12 102.7(8) 1_556 .
O15 Si8 O41 112.3(11) . .
O15 Si8 O34 113.7(12) . .
O41 Si8 O34 107.4(11) . .
O15 Si8 O24 111.0(12) . .
O41 Si8 O24 103.8(10) . .
O34 Si8 O24 108.0(11) . .
O15 Si8 Na2A 36.2(13) . 2_656
O41 Si8 Na2A 114.8(12) . 2_656
O34 Si8 Na2A 79.4(12) . 2_656
O24 Si8 Na2A 136.5(13) . 2_656
O15 Si8 Na12 39.2(10) . 2_646
O41 Si8 Na12 144.4(9) . 2_646
O34 Si8 Na12 105.2(9) . 2_646
O24 Si8 Na12 78.9(9) . 2_646
Na2A Si8 Na12 58.2(9) 2_656 2_646
O18 Na11 O12 70.1(8) . 2_556
O18 Na11 O17 143.6(10) . 2_545
O12 Na11 O17 97.6(10) 2_556 2_545
O18 Na11 O11 99.8(11) . 1_554
O12 Na11 O11 137.2(11) 2_556 1_554
O17 Na11 O11 65.4(7) 2_545 1_554
O18 Na11 OW1 126.3(15) . .
O12 Na11 OW1 135.9(15) 2_556 .
O17 Na11 OW1 86.8(14) 2_545 .
O11 Na11 OW1 84.4(14) 1_554 .
O18 Na11 V1 105.7(8) . 2_545
O12 Na11 V1 101.2(8) 2_556 2_545
O17 Na11 V1 41.4(6) 2_545 2_545
O11 Na11 V1 39.7(6) 1_554 2_545
OW1 Na11 V1 110.1(13) . 2_545
O18 Na11 V1 38.4(6) . .
O12 Na11 V1 36.0(6) 2_556 .
O17 Na11 V1 114.3(8) 2_545 .
O11 Na11 V1 113.1(8) 1_554 .
OW1 Na11 V1 156.5(13) . .
V1 Na11 V1 93.1(4) 2_545 .
O18 Na11 Na21 146.2(10) . 2_545
O12 Na11 Na21 140.6(10) 2_556 2_545
O17 Na11 Na21 45.5(7) 2_545 2_545
O11 Na11 Na21 49.7(7) 1_554 2_545
OW1 Na11 Na21 48.3(12) . 2_545
V1 Na11 Na21 62.2(5) 2_545 2_545
V1 Na11 Na21 155.1(6) . 2_545
O18 Na11 Si1 24.3(6) . .
O12 Na11 Si1 94.0(7) 2_556 .
O17 Na11 Si1 138.6(8) 2_545 .
O11 Na11 Si1 79.2(8) 1_554 .
OW1 Na11 Si1 111.3(13) . .
V1 Na11 Si1 97.4(5) 2_545 .
V1 Na11 Si1 60.0(4) . .
Na21 Na11 Si1 122.2(7) 2_545 .
O18 Na11 Si4 78.0(8) . 1_554
O12 Na11 Si4 137.3(9) 2_556 1_554
O17 Na11 Si4 91.5(7) 2_545 1_554
O11 Na11 Si4 26.1(5) 1_554 1_554
OW1 Na11 Si4 86.0(12) . 1_554
V1 Na11 Si4 60.8(4) 2_545 1_554
V1 Na11 Si4 102.8(5) . 1_554
Na21 Na11 Si4 68.7(5) 2_545 1_554
Si1 Na11 Si4 55.0(4) . 1_554
O18 Na11 Si3 94.1(7) . 2_556
O12 Na11 Si3 24.0(5) 2_556 2_556
O17 Na11 Si3 77.7(8) 2_545 2_556
O11 Na11 Si3 134.2(9) 1_554 2_556
OW1 Na11 Si3 120.7(13) . 2_556
V1 Na11 Si3 94.6(5) 2_545 2_556
V1 Na11 Si3 58.6(4) . 2_556
Na21 Na11 Si3 117.3(7) 2_545 2_556
Si1 Na11 Si3 117.9(5) . 2_556
Si4 Na11 Si3 149.9(6) 1_554 2_556
O18 Na11 Si2 138.7(9) . 2_545
O12 Na11 Si2 75.6(8) 2_556 2_545
O17 Na11 Si2 25.0(5) 2_545 2_545
O11 Na11 Si2 89.9(7) 1_554 2_545
OW1 Na11 Si2 94.4(13) . 2_545
V1 Na11 Si2 59.2(4) 2_545 2_545
V1 Na11 Si2 101.0(5) . 2_545
Na21 Na11 Si2 65.2(5) 2_545 2_545
Si1 Na11 Si2 150.7(6) . 2_545
Si4 Na11 Si2 115.8(5) 1_554 2_545
Si3 Na11 Si2 53.7(4) 2_556 2_545
O16 Na12 OW2 139.2(14) . .
O16 Na12 O14 65.7(8) . 2_656
OW2 Na12 O14 133.0(14) . 2_656
O16 Na12 O15 125.3(10) . 2_656
OW2 Na12 O15 93.0(12) . 2_656
O14 Na12 O15 92.5(11) 2_656 2_656
O16 Na12 O13 93.3(10) . 1_565
OW2 Na12 O13 91.7(12) . 1_565
O14 Na12 O13 131.9(11) 2_656 1_565
O15 Na12 O13 63.9(7) 2_656 1_565
O16 Na12 V2A 40.5(6) . 2_656
OW2 Na12 V2A 174.6(12) . 2_656
O14 Na12 V2A 41.9(7) 2_656 2_656
O15 Na12 V2A 89.3(8) 2_656 2_656
O13 Na12 V2A 93.7(8) 1_565 2_656
O16 Na12 V2 91.8(8) . 1_565
OW2 Na12 V2 117.1(10) . 1_565
O14 Na12 V2 94.7(8) 2_656 1_565
O15 Na12 V2 38.0(6) 2_656 1_565
O13 Na12 V2 40.7(6) 1_565 1_565
V2A Na12 V2 67.4(5) 2_656 1_565
O16 Na12 Na2A 140.6(15) . 1_565
OW2 Na12 Na2A 59.3(13) . 1_565
O14 Na12 Na2A 134.3(15) 2_656 1_565
O15 Na12 Na2A 42.7(11) 2_656 1_565
O13 Na12 Na2A 47.4(12) 1_565 1_565
V2A Na12 Na2A 124.9(12) 2_656 1_565
V2 Na12 Na2A 57.8(10) 1_565 1_565
O16 Na12 Si6 90.1(7) . 2_656
OW2 Na12 Si6 115.7(12) . 2_656
O14 Na12 Si6 24.6(6) 2_656 2_656
O15 Na12 Si6 75.1(8) 2_656 2_656
O13 Na12 Si6 131.7(8) 1_565 2_656
V2A Na12 Si6 60.1(5) 2_656 2_656
V2 Na12 Si6 91.1(5) 1_565 2_656
Na2A Na12 Si6 112.9(13) 1_565 2_656
O16 Na12 Si7 25.1(6) . .
OW2 Na12 Si7 121.1(12) . .
O14 Na12 Si7 90.9(7) 2_656 .
O15 Na12 Si7 127.4(8) 2_656 .
O13 Na12 Si7 75.4(7) 1_565 .
V2A Na12 Si7 60.7(5) 2_656 .
V2 Na12 Si7 89.4(5) 1_565 .
Na2A Na12 Si7 121.2(13) 1_565 .
Si6 Na12 Si7 115.1(5) 2_656 .
O16 Na12 V2 32.4(6) . 2_656
OW2 Na12 V2 154.8(11) . 2_656
O14 Na12 V2 34.2(6) 2_656 2_656
O15 Na12 V2 107.3(8) 2_656 2_656
O13 Na12 V2 110.5(8) 1_565 2_656
V2A Na12 V2 20.7(4) 2_656 2_656
V2 Na12 V2 88.1(4) 1_565 2_656
Na2A Na12 V2 145.5(11) 1_565 2_656
Si6 Na12 V2 58.0(4) 2_656 2_656
Si7 Na12 V2 57.2(4) . 2_656
O16 Na12 Si8 129.2(8) . 2_656
OW2 Na12 Si8 91.4(11) . 2_656
O14 Na12 Si8 76.3(8) 2_656 2_656
O15 Na12 Si8 23.9(6) 2_656 2_656
O13 Na12 Si8 87.7(7) 1_565 2_656
V2A Na12 Si8 88.6(6) 2_656 2_656
V2 Na12 Si8 58.2(4) 1_565 2_656
Na2A Na12 Si8 58.4(11) 1_565 2_656
Si6 Na12 Si8 54.8(5) 2_656 2_656
Si7 Na12 Si8 143.1(6) . 2_656
V2 Na12 Si8 101.0(6) 2_656 2_656
O17 Na21 OV1 90.6(11) . 2_545
O17 Na21 OW1 90.3(14) . 2
OV1 Na21 OW1 167.0(16) 2_545 2
O17 Na21 OW5 98.7(13) . .
OV1 Na21 OW5 87.2(13) 2_545 .
OW1 Na21 OW5 105.4(17) 2 .
O17 Na21 O11 64.4(8) . 2_556
OV1 Na21 O11 86.1(11) 2_545 2_556
OW1 Na21 O11 82.7(14) 2 2_556
OW5 Na21 O11 161.7(14) . 2_556
O17 Na21 OW3 169.2(17) . .
OV1 Na21 OW3 79.2(16) 2_545 .
OW1 Na21 OW3 98.8(18) 2 .
OW5 Na21 OW3 84.6(16) . .
O11 Na21 OW3 110.7(16) 2_556 .
O17 Na21 Na11 47.7(7) . 2
OV1 Na21 Na11 123.8(10) 2_545 2
OW1 Na21 Na11 50.1(12) 2 2
OW5 Na21 Na11 128.1(12) . 2
O11 Na21 Na11 45.8(7) 2_556 2
OW3 Na21 Na11 136.5(16) . 2
O17 Na21 V1 37.5(6) . .
OV1 Na21 V1 69.1(8) 2_545 .
OW1 Na21 V1 104.6(13) 2 .
OW5 Na21 V1 125.8(12) . .
O11 Na21 V1 36.1(6) 2_556 .
OW3 Na21 V1 133.1(15) . .
Na11 Na21 V1 54.9(4) 2 .
Na2A Na22 OW4 171(6) . .
Na2A Na22 OV2 64(5) . .
OW4 Na22 OV2 107(2) . .
Na2A Na22 OW6 87(5) . .
OW4 Na22 OW6 92.2(17) . .
OV2 Na22 OW6 89.4(16) . .
Na2A Na22 O13 67(5) . .
OW4 Na22 O13 113(2) . .
OV2 Na22 O13 79.3(13) . .
OW6 Na22 O13 154.0(18) . .
Na2A Na22 V2A 39(5) . .
OW4 Na22 V2A 135(2) . .
OV2 Na22 V2A 43.8(9) . .
OW6 Na22 V2A 115.6(16) . .
O13 Na22 V2A 42.3(8) . .
Na2A Na22 OW2 86(6) . 1_545
OW4 Na22 OW2 102.7(19) . 1_545
OV2 Na22 OW2 148.1(16) . 1_545
OW6 Na22 OW2 99.8(17) . 1_545
O13 Na22 OW2 79.3(11) . 1_545
V2A Na22 OW2 105.8(12) . 1_545
Na2A Na22 O15 15(5) . 2_646
OW4 Na22 O15 170(2) . 2_646
OV2 Na22 O15 75.3(12) . 2_646
OW6 Na22 O15 97.1(15) . 2_646
O13 Na22 O15 57.4(9) . 2_646
V2A Na22 O15 41.3(8) . 2_646
OW2 Na22 O15 73.3(11) 1_545 2_646
Na2A Na22 Na12 57(5) . 1_545
OW4 Na22 Na12 129.6(19) . 1_545
OV2 Na22 Na12 110.2(12) . 1_545
OW6 Na22 Na12 120.1(17) . 1_545
O13 Na22 Na12 45.8(8) . 1_545
V2A Na22 Na12 66.8(8) . 1_545
OW2 Na22 Na12 39.3(8) 1_545 1_545
O15 Na22 Na12 42.5(7) 2_646 1_545
Na2A Na22 V2 36(5) . .
OW4 Na22 V2 141(2) . .
OV2 Na22 V2 57.0(9) . .
OW6 Na22 V2 120.6(15) . .
O13 Na22 V2 34.5(7) . .
V2A Na22 V2 13.2(5) . .
OW2 Na22 V2 92.6(10) 1_545 .
O15 Na22 V2 33.0(6) 2_646 .
Na12 Na22 V2 53.5(5) 1_545 .
Na22 Na2A OV2 100(6) . .
Na22 Na2A O15 160(6) . 2_646
OV2 Na2A O15 95(2) . 2_646
Na22 Na2A V2A 129(7) . .
OV2 Na2A V2A 51.9(14) . .
O15 Na2A V2A 52.9(15) 2_646 .
Na22 Na2A O13 98(6) . .
OV2 Na2A O13 88(2) . .
O15 Na2A O13 69.5(16) 2_646 .
V2A Na2A O13 48.7(14) . .
Na22 Na2A OW6 77(5) . .
OV2 Na2A OW6 93(2) . .
O15 Na2A OW6 116(3) 2_646 .
V2A Na2A OW6 135(3) . .
O13 Na2A OW6 175(3) . .
Na22 Na2A OW4 6(5) . .
OV2 Na2A OW4 93(2) . .
O15 Na2A OW4 165(3) 2_646 .
V2A Na2A OW4 126(3) . .
O13 Na2A OW4 98(2) . .
OW6 Na2A OW4 76.4(17) . .
Na22 Na2A OW2 80(6) . 1_545
OV2 Na2A OW2 169(3) . 1_545
O15 Na2A OW2 83.2(18) 2_646 1_545
V2A Na2A OW2 120(2) . 1_545
O13 Na2A OW2 81.7(17) . 1_545
OW6 Na2A OW2 97(2) . 1_545
OW4 Na2A OW2 86.4(19) . 1_545
Na22 Na2A V2 136(6) . .
OV2 Na2A V2 68.6(16) . .
O15 Na2A V2 39.6(10) 2_646 .
V2A Na2A V2 16.9(7) . .
O13 Na2A V2 42.5(10) . .
OW6 Na2A V2 142(2) . .
OW4 Na2A V2 134(2) . .
OW2 Na2A V2 104.2(16) 1_545 .
Na22 Na2A Si8 160(7) . 2_646
OV2 Na2A Si8 98(2) . 2_646
O15 Na2A Si8 24.5(9) 2_646 2_646
V2A Na2A Si8 70.4(16) . 2_646
O13 Na2A Si8 93.9(17) . 2_646
OW6 Na2A Si8 91(2) . 2_646
OW4 Na2A Si8 164(2) . 2_646
OW2 Na2A Si8 85.0(16) 1_545 2_646
V2 Na2A Si8 61.0(10) . 2_646
Na22 Na2A Na12 112(6) . 1_545
OV2 Na2A Na12 130(2) . 1_545
O15 Na2A Na12 48.2(11) 2_646 1_545
V2A Na2A Na12 77.9(15) . 1_545
O13 Na2A Na12 51.2(11) . 1_545
OW6 Na2A Na12 131(2) . 1_545
OW4 Na2A Na12 117(2) . 1_545
OW2 Na2A Na12 42.8(10) 1_545 1_545
V2 Na2A Na12 61.4(9) . 1_545
Si8 Na2A Na12 63.3(11) 2_646 1_545
Si4 O11 V1 132.6(14) . 2_546
Si4 O11 Na11 112.6(14) . 1_556
V1 O11 Na11 88.7(10) 2_546 1_556
Si4 O11 Na21 128.9(14) . 2_546
V1 O11 Na21 93.5(9) 2_546 2_546
Na11 O11 Na21 84.4(9) 1_556 2_546
Si3 O12 V1 138.3(15) . 2_546
Si3 O12 Na11 117.1(13) . 2_546
V1 O12 Na11 97.2(10) 2_546 2_546
Si5 O13 V2A 136.7(16) . .
Si5 O13 V2 126.0(14) . .
V2A O13 V2 33.9(7) . .
Si5 O13 Na2A 141(2) . .
V2A O13 Na2A 60.9(15) . .
V2 O13 Na2A 87.5(15) . .
Si5 O13 Na12 115.5(13) . 1_545
V2A O13 Na12 103.1(11) . 1_545
V2 O13 Na12 87.8(9) . 1_545
Na2A O13 Na12 81.4(14) . 1_545
Si5 O13 Na22 125.7(15) . .
V2A O13 Na22 72.6(10) . .
V2 O13 Na22 101.8(11) . .
Na2A O13 Na22 15.3(14) . .
Na12 O13 Na22 87.4(10) 1_545 .
Si6 O14 V2 134.6(15) . .
Si6 O14 V2A 125.4(14) . .
V2 O14 V2A 34.6(7) . .
Si6 O14 Na12 117.8(15) . 2_646
V2 O14 Na12 104.1(10) . 2_646
V2A O14 Na12 89.2(11) . 2_646
Si8 O15 V2A 136.0(16) . 2_656
Si8 O15 V2 130.9(14) . 2_656
V2A O15 V2 34.9(7) 2_656 2_656
Si8 O15 Na2A 119.3(19) . 2_656
V2A O15 Na2A 64.6(17) 2_656 2_656
V2 O15 Na2A 96.4(17) 2_656 2_656
Si8 O15 Na12 117.0(14) . 2_646
V2A O15 Na12 106.6(11) 2_656 2_646
V2 O15 Na12 94.4(9) 2_656 2_646
Na2A O15 Na12 89.1(15) 2_656 2_646
Si8 O15 Na22 121.9(14) . 2_656
V2A O15 Na22 65.8(10) 2_656 2_656
V2 O15 Na22 96.4(11) 2_656 2_656
Na2A O15 Na22 4.7(16) 2_656 2_656
Na12 O15 Na22 84.4(10) 2_646 2_656
Si7 O16 V2 136.3(15) . 2_656
Si7 O16 V2A 130.1(14) . 2_656
V2 O16 V2A 35.7(7) 2_656 2_656
Si7 O16 Na12 116.4(14) . .
V2 O16 Na12 105.8(10) 2_656 .
V2A O16 Na12 89.9(10) 2_656 .
Si2 O17 V1 125.2(13) . .
Si2 O17 Na21 132.2(14) . .
V1 O17 Na21 97.0(9) . .
Si2 O17 Na11 115.2(13) . 2
V1 O17 Na11 85.2(9) . 2
Na21 O17 Na11 86.8(9) . 2
Si1 O18 V1 133.0(14) . .
Si1 O18 Na11 117.8(14) . .
V1 O18 Na11 97.0(9) . .
Si5 O21 Si7 152.1(16) . 1_545
Si3 O22 Si2 154.2(16) . 1_546
Si1 O23 Si4 151.4(16) 1_556 .
Si8 O24 Si6 146.3(15) . .
Si3 O31 Si5 137.8(16) . .
Si6 O32 Si4 137.0(16) . 1_554
Si2 O33 Si7 134.5(15) . 1_554
Si8 O34 Si1 136.9(15) . .
Si8 O41 Si7 129.7(14) . .
Si1 O42 Si2 130.4(14) . .
Si3 O43 Si4 130.2(14) . .
Si5 O44 Si6 132.1(14) . .
V1 OV1 Na21 155.7(16) . 2
V2 OV2 V2A 152(2) 2_656 .
V2 OV2 Na2A 143(2) 2_656 .
V2A OV2 Na2A 65.0(16) . .
V2 OV2 Na22 129.8(18) 2_656 .
V2A OV2 Na22 76.7(13) . .
Na2A OV2 Na22 16.4(15) . .
Na21 OW1 Na11 81.6(16) 2_545 .
Na12 OW2 Na22 88.5(13) . 1_565
Na12 OW2 Na2A 77.9(14) . 1_565
Na22 OW2 Na2A 14.0(11) 1_565 1_565
Na22 OW4 Na2A 2.3(17) . .
Na22 OW6 Na2A 16.2(14) . .

loop_
_geom_bond_atom_site_label_1
_geom_bond_atom_site_label_2
_geom_bond_distance
_geom_bond_site_symmetry_2
V1 OV1 1.59(3) .
V1 O12 1.95(2) 2_556
V1 O11 1.95(2) 2_556
V1 O17 2.02(2) .
V1 O18 2.06(2) .
V1 Na11 3.053(16) 2
V1 Na11 3.288(16) .
V1 Na21 3.30(2) .
V2 V2A 1.20(2) .
V2 OV2 1.69(3) 2_646
V2 O16 1.89(3) 2_646
V2 O14 1.97(3) .
V2 O15 2.02(2) 2_646
V2 O13 2.14(2) .
V2 Na2A 3.16(5) .
V2 Na12 3.275(18) 1_545
V2 Na12 3.394(18) 2_646
V2 Na22 3.69(3) .
V2A O13 1.93(3) .
V2A O15 1.98(3) 2_646
V2A OV2 1.95(3) .
V2A O16 2.01(3) 2_646
V2A O14 2.06(3) .
V2A Na2A 2.25(6) .
V2A Na22 2.74(3) .
V2A Na12 3.09(2) 2_646
V2A Na12 3.54(2) 1_545
Si1 O18 1.554(19) .
Si1 O42 1.577(18) .
Si1 O23 1.582(18) 1_554
Si1 O34 1.627(17) .
Si1 Na11 3.34(2) .
Si2 O22 1.633(18) 1_564
Si2 O17 1.625(19) .
Si2 O33 1.669(17) .
Si2 O42 1.659(18) .
Si2 Na11 3.48(2) 2
Si3 O22 1.563(19) .
Si3 O31 1.583(18) .
Si3 O12 1.564(19) .
Si3 O43 1.584(19) .
Si3 Na11 3.42(2) 2_546
Si4 O11 1.599(19) .
Si4 O23 1.610(17) .
Si4 O32 1.632(18) 1_556
Si4 O43 1.639(18) .
Si4 Na11 3.35(2) 1_556
Si5 O13 1.574(19) .
Si5 O21 1.586(18) .
Si5 O44 1.593(18) .
Si5 O31 1.614(18) .
Si5 Na12 3.54(2) 1_545
Si6 O14 1.584(19) .
Si6 O32 1.616(18) .
Si6 O44 1.648(18) .
Si6 O24 1.650(18) .
Si6 Na12 3.37(2) 2_646
Si7 O16 1.605(19) .
Si7 O21 1.647(18) 1_565
Si7 O41 1.625(18) .
Si7 O33 1.660(17) 1_556
Si7 Na12 3.39(2) .
Si8 O15 1.552(18) .
Si8 O41 1.600(18) .
Si8 O34 1.571(18) .
Si8 O24 1.614(18) .
Si8 Na2A 3.26(6) 2_656
Si8 Na12 3.42(2) 2_646
Na11 O18 2.32(3) .
Na11 O12 2.41(3) 2_556
Na11 O17 2.46(3) 2_545
Na11 O11 2.39(3) 1_554
Na11 OW1 2.57(5) .
Na11 Na21 3.32(2) 2_545
Na12 O16 2.35(3) .
Na12 OW2 2.26(4) .
Na12 O14 2.33(3) 2_656
Na12 O15 2.42(3) 2_656
Na12 O13 2.56(3) 1_565
Na12 Na2A 3.25(5) 1_565
Na21 O17 2.37(3) .
Na21 OV1 2.44(3) 2_545
Na21 OW1 2.51(5) 2
Na21 OW5 2.54(5) .
Na21 O11 2.55(3) 2_556
Na21 OW3 2.55(6) .
Na22 Na2A 0.70(6) .
Na22 OW4 1.92(5) .
Na22 OV2 2.43(5) .
Na22 OW6 2.43(5) .
Na22 O13 2.61(4) .
Na22 OW2 2.83(4) 1_545
Na22 O15 2.87(4) 2_646
Na2A OV2 2.21(6) .
Na2A O15 2.21(6) 2_646
Na2A O13 2.42(6) .
Na2A OW6 2.50(6) .
Na2A OW4 2.61(7) .
Na2A OW2 2.86(6) 1_545
